data_9013600
loop_
_publ_author_name
'Kyono, A.'

_publ_section_title
;Molecular conformation and anion configuration variations for As4S4 and
 As4Se4 in an anion-substituted solid solution Locality: synthetic Note:
 S1Se7-5
;
_journal_name_full 'American Mineralogist'
_journal_page_first 451
_journal_page_last 460
_journal_paper_doi 10.2138/am.2009.3075
_journal_volume 94
_journal_year 2009
_chemical_compound_source Synthetic
_chemical_formula_structural As4Se4
_chemical_formula_sum 'As S0.077 Se0.923'
_space_group_IT_number 14
_symmetry_space_group_name_Hall '-P 2yn'
_symmetry_space_group_name_H-M 'P 1 21/n 1'
_cell_angle_alpha 90
_cell_angle_beta 106.672
_cell_angle_gamma 90
_cell_length_a 9.5346
_cell_length_b 13.7644
_cell_length_c 6.7137
_cell_volume 844.054
_database_code_amcsd 0004890
_exptl_crystal_density_diffrn 4.729
_cod_original_formula_sum 'As (S.077 Se.923)'
_cod_database_code 9013600
_amcsd_formula_title As4Se4

loop_
_space_group_symop_operation_xyz
x,y,z
1/2+x,1/2-y,1/2+z
1/2-x,1/2+y,1/2-z
-x,-y,-z

loop_
_atom_site_aniso_label
_atom_site_aniso_U_11
_atom_site_aniso_U_22
_atom_site_aniso_U_33
_atom_site_aniso_U_12
_atom_site_aniso_U_13
_atom_site_aniso_U_23
As1 0.02730 0.01870 0.02790 -0.00080 0.00510 -0.00440
As2 0.02000 0.02360 0.02660 -0.00030 0.00530 -0.00340
As3 0.02090 0.02830 0.01550 0.00010 0.00340 -0.00460
As4 0.01950 0.02610 0.02650 0.00360 0.00060 0.00300
SX1 0.03420 0.02360 0.02380 0.00100 0.00740 0.00130
SeX1 0.03420 0.02360 0.02380 0.00100 0.00740 0.00130
SX2 0.02700 0.02600 0.02290 -0.00070 0.00920 0.00280
SeX2 0.02700 0.02600 0.02290 -0.00070 0.00920 0.00280
SX3 0.02860 0.02530 0.03620 0.00060 0.00820 0.00580
SeX3 0.02860 0.02530 0.03620 0.00060 0.00820 0.00580
SX4 0.03650 0.03490 0.02980 0.00430 0.01670 -0.00440
SeX4 0.03650 0.03490 0.02980 0.00430 0.01670 -0.00440

loop_
_atom_site_label
_atom_site_fract_x
_atom_site_fract_y
_atom_site_fract_z
_atom_site_occupancy
_atom_site_U_iso_or_equiv
_atom_site_type_symbol
_atom_site_attached_hydrogens
As1 0.11550 -0.01866 0.75590 1.00000 0.02520 As 0
As2 0.42650 0.14057 0.86250 1.00000 0.02370 As 0
As3 0.32470 0.13054 0.17620 1.00000 0.02200 As 0
As4 0.03830 0.16051 0.70390 1.00000 0.02520 As 0
SX1 0.34344 -0.00899 0.69725 0.06500 0.02740 S 0
SeX1 0.34344 -0.00899 0.69725 0.93500 0.02740 Se 0
SX2 0.21371 -0.02507 0.11831 0.04200 0.02480 S 0
SeX2 0.21371 -0.02507 0.11831 0.95800 0.02480 Se 0
SX3 0.24280 0.23073 0.64218 0.14500 0.03030 S 0
SeX3 0.24280 0.23073 0.64218 0.85500 0.03030 Se 0
SX4 0.10985 0.21538 0.05577 0.05800 0.03220 S 0
SeX4 0.10985 0.21538 0.05577 0.94200 0.03220 Se 0

loop_
_cod_changelog_entry_id
_cod_changelog_entry_author
_cod_changelog_entry_date
_cod_changelog_entry_text
1
;cod-tools version 3.8.0
Id: cif_guess_AMCSD_atom_types 9581 2023-05-17 12:35:41Z saulius
;
2023-05-23T09:25:05+03:00
;Derived atom types and hydrogen counts
from atom names that follow the AMCSD naming convention
(Wat == water, O-H == hydroxyl).
;

loop_
_cod_related_entry_id
_cod_related_entry_database
_cod_related_entry_code
1 AMCSD 0004890

_cell_formula_units_Z 16
